data_7201950
loop_
_publ_author_name
'Broker, Grant A.'
'Bettens, Ryan P. A.'
'Tiekink, Edward R. T.'

_publ_section_title
;
 Co-crystallisation of 2,2&#x2032;-dithiodibenzoic acid with the
 isomeric n-pyridinealdazines, n = 2, 3 and 4: supramolecular polymers
 and the influence of steric factors upon aggregation patterns
;
_journal_issue 7
_journal_name_full CrystEngComm
_journal_page_first 879
_journal_paper_doi 10.1039/b800797g
_journal_volume 10
_journal_year 2008
_chemical_formula_moiety 'C14 H10 O4 S2, 1.5(C12 H10 N4)'
_chemical_formula_sum 'C32 H25 N6 O4 S2'
_chemical_formula_weight 621.70
_chemical_name_systematic
;
?
;
_space_group_IT_number 2
_symmetry_cell_setting triclinic
_symmetry_space_group_name_Hall '-P 1'
_symmetry_space_group_name_H-M 'P -1'
_atom_sites_solution_hydrogens geom
_atom_sites_solution_primary direct
_atom_sites_solution_secondary difmap
_audit_creation_method SHELXL-97
_cell_angle_alpha 100.40(3)
_cell_angle_beta 103.54(3)
_cell_angle_gamma 98.97(3)
_cell_formula_units_Z 2
_cell_length_a 7.7631(16)
_cell_length_b 12.907(3)
_cell_length_c 15.690(3)
_cell_measurement_reflns_used 5250
_cell_measurement_temperature 173(2)
_cell_measurement_theta_max 30.4
_cell_measurement_theta_min 3.4
_cell_volume 1470.7(6)
_computing_cell_refinement CrystalClear
_computing_data_collection 'CrystalClear (Rigaku, 2005)'
_computing_data_reduction CrystalClear
_computing_molecular_graphics 'ORTEPII (Johnson, 1976) & DIAMOND (Crystal Impact, 2006)'
_computing_publication_material SHELXL97
_computing_structure_refinement 'SHELXL97 (Sheldrick, 1997)'
_computing_structure_solution 'SHELXS97 (Sheldrick, 1997)'
_diffrn_ambient_temperature 173(2)
_diffrn_measured_fraction_theta_full 0.997
_diffrn_measured_fraction_theta_max 0.997
_diffrn_measurement_device_type AFC12\K/SATURN724
_diffrn_measurement_method \w
_diffrn_radiation_monochromator graphite
_diffrn_radiation_source 'fine-focus sealed tube'
_diffrn_radiation_type MoK\a
_diffrn_radiation_wavelength 0.71073
_diffrn_reflns_av_R_equivalents 0.041
_diffrn_reflns_av_sigmaI/netI 0.024
_diffrn_reflns_limit_h_max 9
_diffrn_reflns_limit_h_min -9
_diffrn_reflns_limit_k_max 16
_diffrn_reflns_limit_k_min -16
_diffrn_reflns_limit_l_max 19
_diffrn_reflns_limit_l_min -19
_diffrn_reflns_number 29076
_diffrn_reflns_theta_full 26.5
_diffrn_reflns_theta_max 26.5
_diffrn_reflns_theta_min 3.3
_diffrn_standards_decay_% '< 1'
_diffrn_standards_interval_count 0
_diffrn_standards_number 0
_exptl_absorpt_coefficient_mu 0.231
_exptl_absorpt_correction_T_max 1
_exptl_absorpt_correction_T_min 0.888
_exptl_absorpt_correction_type multi-scan
_exptl_absorpt_process_details 'ABSCOR (Higashi, 1995)'
_exptl_crystal_colour pale-yellow
_exptl_crystal_density_diffrn 1.404
_exptl_crystal_density_method 'not measured'
_exptl_crystal_description fragment
_exptl_crystal_F_000 646
_exptl_crystal_size_max 0.42
_exptl_crystal_size_mid 0.26
_exptl_crystal_size_min 0.05
_refine_diff_density_max 0.20
_refine_diff_density_min -0.22
_refine_diff_density_rms 0.040
_refine_ls_extinction_method none
_refine_ls_goodness_of_fit_ref 1.10
_refine_ls_hydrogen_treatment constr
_refine_ls_matrix_type full
_refine_ls_number_parameters 403
_refine_ls_number_reflns 6074
_refine_ls_number_restraints 2
_refine_ls_restrained_S_all 1.10
_refine_ls_R_factor_all 0.037
_refine_ls_R_factor_gt 0.036
_refine_ls_shift/su_max 0.001
_refine_ls_shift/su_mean 0.000
_refine_ls_structure_factor_coef Fsqd
_refine_ls_weighting_details 'calc w=1/[\s^2^(Fo^2^)+(0.0361P)^2^+0.5114P] where P=(Fo^2^+2Fc^2^)/3'
_refine_ls_weighting_scheme calc
_refine_ls_wR_factor_gt 0.088
_refine_ls_wR_factor_ref 0.088
_reflns_number_gt 5945
_reflns_number_total 6074
_reflns_threshold_expression I>2\s(I)
_cod_data_source_file b800797g.txt
_cod_data_source_block shelxl
_cod_original_cell_volume 1470.7(5)
_cod_original_sg_symbol_Hall '-P 1 '
_cod_database_code 7201950

loop_
_symmetry_equiv_pos_as_xyz
'x, y, z'
'-x, -y, -z'

loop_
_atom_site_label
_atom_site_type_symbol
_atom_site_fract_x
_atom_site_fract_y
_atom_site_fract_z
_atom_site_U_iso_or_equiv
_atom_site_adp_type
_atom_site_occupancy
_atom_site_symmetry_multiplicity
_atom_site_calc_flag
_atom_site_refinement_flags
_atom_site_disorder_assembly
_atom_site_disorder_group
S1 S 0.21940(5) 0.90749(3) 0.29474(2) 0.02929(9) Uani 1 1 d . . .
S2 S 0.14748(4) 0.74491(3) 0.24097(2) 0.02961(9) Uani 1 1 d . . .
O1 O 0.35214(18) 1.21262(9) 0.49500(8) 0.0467(3) Uani 1 1 d D . .
H1O H 0.3743 1.2630 0.4694 0.070 Uiso 1 1 d D . .
O2 O 0.34415(16) 1.11693(8) 0.36017(7) 0.0393(3) Uani 1 1 d . . .
O3 O -0.19068(14) 0.44241(8) 0.06630(8) 0.0396(3) Uani 1 1 d D . .
H3O H -0.1250 0.3989 0.0544 0.059 Uiso 1 1 d D . .
O4 O 0.07331(14) 0.54288(9) 0.15230(9) 0.0481(3) Uani 1 1 d . . .
N1 N 0.39403(17) 1.37743(10) 0.41469(9) 0.0347(3) Uani 1 1 d . . .
N2 N 0.05566(19) 1.51019(11) 0.47172(9) 0.0402(3) Uani 1 1 d . . .
N3 N 0.02590(16) 0.30536(9) 0.03071(8) 0.0299(3) Uani 1 1 d . . .
N4 N -0.26871(16) 0.05679(10) -0.09071(8) 0.0325(3) Uani 1 1 d . . .
N5 N -0.45768(16) 0.02024(9) -0.11374(8) 0.0315(3) Uani 1 1 d . . .
N6 N -0.72330(18) -0.23963(10) -0.21786(10) 0.0402(3) Uani 1 1 d . . .
C1 C 0.21633(18) 0.92127(11) 0.41014(9) 0.0281(3) Uani 1 1 d . . .
C2 C 0.26910(19) 1.02429(11) 0.46811(9) 0.0301(3) Uani 1 1 d . . .
C3 C 0.2653(2) 1.03522(13) 0.55776(10) 0.0410(4) Uani 1 1 d . . .
H3 H 0.3005 1.1047 0.5970 0.049 Uiso 1 1 calc R . .
C4 C 0.2115(3) 0.94697(15) 0.59018(11) 0.0499(4) Uani 1 1 d . . .
H4 H 0.2105 0.9554 0.6515 0.060 Uiso 1 1 calc R . .
C5 C 0.1592(3) 0.84627(14) 0.53325(12) 0.0457(4) Uani 1 1 d . . .
H5 H 0.1220 0.7853 0.5556 0.055 Uiso 1 1 calc R . .
C6 C 0.1602(2) 0.83311(12) 0.44407(11) 0.0364(3) Uani 1 1 d . . .
H6 H 0.1223 0.7633 0.4055 0.044 Uiso 1 1 calc R . .
C7 C 0.32540(19) 1.12115(11) 0.43518(10) 0.0313(3) Uani 1 1 d . . .
C8 C -0.09513(18) 0.71456(10) 0.20689(9) 0.0255(3) Uani 1 1 d . . .
C9 C -0.18970(18) 0.61371(10) 0.15168(9) 0.0266(3) Uani 1 1 d . . .
C10 C -0.37849(19) 0.59247(11) 0.12308(9) 0.0295(3) Uani 1 1 d . . .
H10 H -0.4418 0.5246 0.0853 0.035 Uiso 1 1 calc R . .
C11 C -0.47528(19) 0.66824(12) 0.14864(10) 0.0316(3) Uani 1 1 d . . .
H11 H -0.6038 0.6530 0.1283 0.038 Uiso 1 1 calc R . .
C12 C -0.3821(2) 0.76676(12) 0.20437(10) 0.0316(3) Uani 1 1 d . . .
H12 H -0.4474 0.8191 0.2229 0.038 Uiso 1 1 calc R . .
C13 C -0.19453(19) 0.78986(11) 0.23339(9) 0.0293(3) Uani 1 1 d . . .
H13 H -0.1329 0.8577 0.2718 0.035 Uiso 1 1 calc R . .
C14 C -0.08919(19) 0.53051(11) 0.12367(9) 0.0296(3) Uani 1 1 d . . .
C15 C 0.2948(2) 1.45409(11) 0.41611(10) 0.0330(3) Uani 1 1 d . . .
C16 C 0.3108(2) 1.53253(14) 0.36766(12) 0.0450(4) Uani 1 1 d . . .
H16 H 0.2401 1.5863 0.3700 0.054 Uiso 1 1 calc R . .
C17 C 0.4313(3) 1.53129(16) 0.31588(13) 0.0538(5) Uani 1 1 d . . .
H17 H 0.4453 1.5848 0.2822 0.065 Uiso 1 1 calc R . .
C18 C 0.5315(2) 1.45240(16) 0.31302(12) 0.0482(4) Uani 1 1 d . . .
H18 H 0.6147 1.4502 0.2773 0.058 Uiso 1 1 calc R . .
C19 C 0.5086(2) 1.37674(13) 0.36301(11) 0.0410(4) Uani 1 1 d . . .
H19 H 0.5769 1.3218 0.3607 0.049 Uiso 1 1 calc R . .
C20 C 0.1666(2) 1.44698(12) 0.47102(10) 0.0349(3) Uani 1 1 d . . .
H20 H 0.1660 1.3947 0.5066 0.042 Uiso 1 1 calc R . .
C21 C -0.02243(18) 0.20091(11) -0.01245(9) 0.0269(3) Uani 1 1 d . . .
C22 C 0.1046(2) 0.13895(11) -0.02481(10) 0.0319(3) Uani 1 1 d . . .
H22 H 0.0663 0.0651 -0.0549 0.038 Uiso 1 1 calc R . .
C23 C 0.2864(2) 0.18533(12) 0.00684(10) 0.0331(3) Uani 1 1 d . . .
H23 H 0.3750 0.1446 -0.0024 0.040 Uiso 1 1 calc R . .
C24 C 0.3376(2) 0.29206(12) 0.05231(10) 0.0340(3) Uani 1 1 d . . .
H24 H 0.4619 0.3259 0.0760 0.041 Uiso 1 1 calc R . .
C25 C 0.2035(2) 0.34868(12) 0.06253(10) 0.0341(3) Uani 1 1 d . . .
H25 H 0.2392 0.4221 0.0938 0.041 Uiso 1 1 calc R . .
C26 C -0.21671(19) 0.15353(11) -0.04477(9) 0.0293(3) Uani 1 1 d . . .
H26 H -0.3028 0.1944 -0.0316 0.035 Uiso 1 1 calc R . .
C27 C -0.50519(19) -0.07557(11) -0.16200(10) 0.0314(3) Uani 1 1 d . . .
H27 H -0.4168 -0.1104 -0.1808 0.038 Uiso 1 1 calc R . .
C28 C -0.69521(19) -0.13244(11) -0.18874(9) 0.0293(3) Uani 1 1 d . . .
C29 C -0.8948(2) -0.29398(14) -0.23826(12) 0.0456(4) Uani 1 1 d . . .
H29 H -0.9182 -0.3701 -0.2582 0.055 Uiso 1 1 calc R . .
C30 C -1.0397(2) -0.24589(15) -0.23201(11) 0.0442(4) Uani 1 1 d . . .
H30 H -1.1586 -0.2883 -0.2466 0.053 Uiso 1 1 calc R . .
C31 C -1.0092(2) -0.13587(14) -0.20445(10) 0.0406(4) Uani 1 1 d . . .
H31 H -1.1067 -0.1006 -0.2008 0.049 Uiso 1 1 calc R . .
C32 C -0.8337(2) -0.07777(12) -0.18211(10) 0.0333(3) Uani 1 1 d . . .
H32 H -0.8081 -0.0016 -0.1625 0.040 Uiso 1 1 calc R . .

loop_
_atom_site_aniso_label
_atom_site_aniso_U_11
_atom_site_aniso_U_22
_atom_site_aniso_U_33
_atom_site_aniso_U_23
_atom_site_aniso_U_13
_atom_site_aniso_U_12
S1 0.03276(18) 0.02308(17) 0.02966(18) 0.00060(13) 0.01020(14) 0.00234(13)
S2 0.02504(17) 0.02346(17) 0.03651(19) -0.00203(13) 0.00752(14) 0.00526(13)
O1 0.0684(8) 0.0251(5) 0.0431(6) -0.0018(5) 0.0179(6) 0.0064(5)
O2 0.0511(7) 0.0263(5) 0.0376(6) 0.0026(4) 0.0137(5) 0.0026(5)
O3 0.0298(5) 0.0267(5) 0.0515(7) -0.0104(5) 0.0052(5) 0.0057(4)
O4 0.0292(6) 0.0321(6) 0.0677(8) -0.0147(5) 0.0012(5) 0.0098(4)
N1 0.0336(6) 0.0260(6) 0.0379(7) -0.0019(5) 0.0053(5) 0.0039(5)
N2 0.0439(7) 0.0411(7) 0.0395(7) 0.0088(6) 0.0155(6) 0.0139(6)
N3 0.0304(6) 0.0255(6) 0.0327(6) 0.0019(5) 0.0098(5) 0.0065(5)
N4 0.0275(6) 0.0288(6) 0.0396(7) 0.0038(5) 0.0104(5) 0.0044(5)
N5 0.0262(6) 0.0293(6) 0.0382(7) 0.0056(5) 0.0093(5) 0.0052(5)
N6 0.0339(7) 0.0303(6) 0.0500(8) 0.0016(6) 0.0062(6) 0.0040(5)
C1 0.0260(6) 0.0275(7) 0.0306(7) 0.0047(5) 0.0068(5) 0.0087(5)
C2 0.0291(7) 0.0288(7) 0.0307(7) 0.0028(6) 0.0054(5) 0.0095(5)
C3 0.0514(10) 0.0393(8) 0.0298(7) 0.0021(6) 0.0074(7) 0.0141(7)
C4 0.0701(12) 0.0548(11) 0.0300(8) 0.0138(7) 0.0158(8) 0.0195(9)
C5 0.0578(11) 0.0433(9) 0.0440(9) 0.0208(8) 0.0178(8) 0.0149(8)
C6 0.0414(8) 0.0296(7) 0.0394(8) 0.0082(6) 0.0118(7) 0.0089(6)
C7 0.0302(7) 0.0258(7) 0.0336(7) 0.0002(6) 0.0047(6) 0.0067(5)
C8 0.0260(6) 0.0248(6) 0.0267(6) 0.0055(5) 0.0087(5) 0.0062(5)
C9 0.0289(7) 0.0241(6) 0.0272(6) 0.0044(5) 0.0090(5) 0.0067(5)
C10 0.0287(7) 0.0277(7) 0.0297(7) 0.0036(5) 0.0081(5) 0.0020(5)
C11 0.0259(7) 0.0374(8) 0.0346(7) 0.0102(6) 0.0114(6) 0.0084(6)
C12 0.0331(7) 0.0329(7) 0.0345(7) 0.0079(6) 0.0151(6) 0.0138(6)
C13 0.0321(7) 0.0247(6) 0.0321(7) 0.0030(5) 0.0115(6) 0.0085(5)
C14 0.0297(7) 0.0234(6) 0.0332(7) 0.0012(5) 0.0077(6) 0.0056(5)
C15 0.0346(7) 0.0278(7) 0.0307(7) -0.0007(6) 0.0038(6) 0.0054(6)
C16 0.0531(10) 0.0435(9) 0.0456(9) 0.0155(7) 0.0169(8) 0.0195(8)
C17 0.0616(12) 0.0577(11) 0.0527(11) 0.0248(9) 0.0239(9) 0.0166(9)
C18 0.0414(9) 0.0605(11) 0.0437(9) 0.0084(8) 0.0166(7) 0.0097(8)
C19 0.0337(8) 0.0407(9) 0.0429(9) -0.0015(7) 0.0076(7) 0.0079(7)
C20 0.0392(8) 0.0290(7) 0.0325(7) 0.0014(6) 0.0073(6) 0.0055(6)
C21 0.0305(7) 0.0262(6) 0.0265(6) 0.0060(5) 0.0115(5) 0.0071(5)
C22 0.0343(7) 0.0261(7) 0.0363(7) 0.0024(6) 0.0137(6) 0.0081(6)
C23 0.0317(7) 0.0336(7) 0.0393(8) 0.0092(6) 0.0149(6) 0.0128(6)
C24 0.0276(7) 0.0341(8) 0.0392(8) 0.0066(6) 0.0087(6) 0.0056(6)
C25 0.0316(7) 0.0276(7) 0.0398(8) 0.0013(6) 0.0091(6) 0.0046(6)
C26 0.0302(7) 0.0274(7) 0.0324(7) 0.0053(6) 0.0116(6) 0.0085(5)
C27 0.0294(7) 0.0294(7) 0.0363(7) 0.0059(6) 0.0108(6) 0.0080(6)
C28 0.0292(7) 0.0305(7) 0.0269(7) 0.0049(5) 0.0074(5) 0.0051(6)
C29 0.0392(9) 0.0364(8) 0.0502(10) 0.0011(7) 0.0042(7) -0.0028(7)
C30 0.0296(8) 0.0583(11) 0.0352(8) 0.0031(7) 0.0049(6) -0.0039(7)
C31 0.0300(8) 0.0569(10) 0.0337(8) 0.0059(7) 0.0085(6) 0.0112(7)
C32 0.0330(7) 0.0368(8) 0.0308(7) 0.0055(6) 0.0106(6) 0.0093(6)

loop_
_atom_type_symbol
_atom_type_description
_atom_type_scat_dispersion_real
_atom_type_scat_dispersion_imag
_atom_type_scat_source
C C 0.0033 0.0016 'International Tables Vol C Tables 4.2.6.8 and 6.1.1.4'
H H 0.0000 0.0000 'International Tables Vol C Tables 4.2.6.8 and 6.1.1.4'
N N 0.0061 0.0033 'International Tables Vol C Tables 4.2.6.8 and 6.1.1.4'
O O 0.0106 0.0060 'International Tables Vol C Tables 4.2.6.8 and 6.1.1.4'
S S 0.1246 0.1234 'International Tables Vol C Tables 4.2.6.8 and 6.1.1.4'

loop_
_geom_angle_atom_site_label_1
_geom_angle_atom_site_label_2
_geom_angle_atom_site_label_3
_geom_angle
_geom_angle_site_symmetry_1
_geom_angle_site_symmetry_3
_geom_angle_publ_flag
C1 S1 S2 104.73(6) . . ?
C8 S2 S1 105.32(6) . . ?
C7 O1 H1O 107.4 . . ?
C14 O3 H3O 109.5 . . ?
C19 N1 C15 118.45(14) . . ?
C20 N2 N2 111.76(16) . 2_586 ?
C25 N3 C21 117.53(12) . . ?
C26 N4 N5 113.05(12) . . ?
C27 N5 N4 111.29(12) . . ?
C29 N6 C28 116.39(14) . . ?
C6 C1 C2 118.75(13) . . ?
C6 C1 S1 121.96(11) . . ?
C2 C1 S1 119.28(11) . . ?
C3 C2 C1 119.33(14) . . ?
C3 C2 C7 119.56(13) . . ?
C1 C2 C7 121.10(13) . . ?
C4 C3 C2 120.99(15) . . ?
C4 C3 H3 119.5 . . ?
C2 C3 H3 119.5 . . ?
C3 C4 C5 119.59(15) . . ?
C3 C4 H4 120.2 . . ?
C5 C4 H4 120.2 . . ?
C4 C5 C6 120.70(16) . . ?
C4 C5 H5 119.7 . . ?
C6 C5 H5 119.7 . . ?
C5 C6 C1 120.63(15) . . ?
C5 C6 H6 119.7 . . ?
C1 C6 H6 119.7 . . ?
O2 C7 O1 123.22(14) . . ?
O2 C7 C2 123.03(13) . . ?
O1 C7 C2 113.74(13) . . ?
C13 C8 C9 118.54(12) . . ?
C13 C8 S2 121.26(11) . . ?
C9 C8 S2 120.19(10) . . ?
C10 C9 C8 119.60(12) . . ?
C10 C9 C14 120.17(12) . . ?
C8 C9 C14 120.23(12) . . ?
C11 C10 C9 121.31(13) . . ?
C11 C10 H10 119.3 . . ?
C9 C10 H10 119.3 . . ?
C10 C11 C12 119.00(13) . . ?
C10 C11 H11 120.5 . . ?
C12 C11 H11 120.5 . . ?
C11 C12 C13 120.73(13) . . ?
C11 C12 H12 119.6 . . ?
C13 C12 H12 119.6 . . ?
C12 C13 C8 120.79(13) . . ?
C12 C13 H13 119.6 . . ?
C8 C13 H13 119.6 . . ?
O4 C14 O3 122.97(13) . . ?
O4 C14 C9 122.08(13) . . ?
O3 C14 C9 114.94(12) . . ?
N1 C15 C16 122.06(15) . . ?
N1 C15 C20 115.39(13) . . ?
C16 C15 C20 122.53(14) . . ?
C17 C16 C15 118.57(16) . . ?
C17 C16 H16 120.7 . . ?
C15 C16 H16 120.7 . . ?
C18 C17 C16 119.78(17) . . ?
C18 C17 H17 120.1 . . ?
C16 C17 H17 120.1 . . ?
C19 C18 C17 118.53(16) . . ?
C19 C18 H18 120.7 . . ?
C17 C18 H18 120.7 . . ?
N1 C19 C18 122.59(16) . . ?
N1 C19 H19 118.7 . . ?
C18 C19 H19 118.7 . . ?
N2 C20 C15 120.77(14) . . ?
N2 C20 H20 119.6 . . ?
C15 C20 H20 119.6 . . ?
N3 C21 C22 122.15(13) . . ?
N3 C21 C26 117.12(12) . . ?
C22 C21 C26 120.71(13) . . ?
C23 C22 C21 119.51(13) . . ?
C23 C22 H22 120.2 . . ?
C21 C22 H22 120.2 . . ?
C22 C23 C24 118.81(13) . . ?
C22 C23 H23 120.6 . . ?
C24 C23 H23 120.6 . . ?
C23 C24 C25 118.48(14) . . ?
C23 C24 H24 120.8 . . ?
C25 C24 H24 120.8 . . ?
N3 C25 C24 123.50(13) . . ?
N3 C25 H25 118.3 . . ?
C24 C25 H25 118.3 . . ?
N4 C26 C21 119.15(13) . . ?
N4 C26 H26 120.4 . . ?
C21 C26 H26 120.4 . . ?
N5 C27 C28 120.54(13) . . ?
N5 C27 H27 119.7 . . ?
C28 C27 H27 119.7 . . ?
N6 C28 C32 123.29(14) . . ?
N6 C28 C27 115.29(13) . . ?
C32 C28 C27 121.42(13) . . ?
N6 C29 C30 123.86(16) . . ?
N6 C29 H29 118.1 . . ?
C30 C29 H29 118.1 . . ?
C31 C30 C29 118.98(15) . . ?
C31 C30 H30 120.5 . . ?
C29 C30 H30 120.5 . . ?
C30 C31 C32 118.50(15) . . ?
C30 C31 H31 120.7 . . ?
C32 C31 H31 120.7 . . ?
C31 C32 C28 118.94(15) . . ?
C31 C32 H32 120.5 . . ?
C28 C32 H32 120.5 . . ?

loop_
_geom_bond_atom_site_label_1
_geom_bond_atom_site_label_2
_geom_bond_distance
_geom_bond_site_symmetry_2
_geom_bond_publ_flag
S1 C1 1.7932(15) . ?
S1 S2 2.0498(8) . ?
S2 C8 1.7914(14) . ?
O1 C7 1.3230(18) . ?
O1 H1O 0.8401 . ?
O2 C7 1.2120(18) . ?
O3 C14 1.3202(18) . ?
O3 H3O 0.8402 . ?
O4 C14 1.2102(18) . ?
N1 C19 1.336(2) . ?
N1 C15 1.3458(19) . ?
N2 C20 1.276(2) . ?
N2 N2 1.406(3) 2_586 ?
N3 C25 1.3417(19) . ?
N3 C21 1.3455(18) . ?
N4 C26 1.2741(19) . ?
N4 N5 1.4070(17) . ?
N5 C27 1.2757(19) . ?
N6 C29 1.340(2) . ?
N6 C28 1.3422(19) . ?
C1 C6 1.393(2) . ?
C1 C2 1.408(2) . ?
C2 C3 1.396(2) . ?
C2 C7 1.480(2) . ?
C3 C4 1.375(2) . ?
C3 H3 0.9500 . ?
C4 C5 1.378(3) . ?
C4 H4 0.9500 . ?
C5 C6 1.381(2) . ?
C5 H5 0.9500 . ?
C6 H6 0.9500 . ?
C8 C13 1.3968(19) . ?
C8 C9 1.4074(19) . ?
C9 C10 1.3953(19) . ?
C9 C14 1.4855(19) . ?
C10 C11 1.382(2) . ?
C10 H10 0.9500 . ?
C11 C12 1.386(2) . ?
C11 H11 0.9500 . ?
C12 C13 1.386(2) . ?
C12 H12 0.9500 . ?
C13 H13 0.9500 . ?
C15 C16 1.379(2) . ?
C15 C20 1.463(2) . ?
C16 C17 1.375(3) . ?
C16 H16 0.9500 . ?
C17 C18 1.375(3) . ?
C17 H17 0.9500 . ?
C18 C19 1.374(3) . ?
C18 H18 0.9500 . ?
C19 H19 0.9500 . ?
C20 H20 0.9500 . ?
C21 C22 1.3887(19) . ?
C21 C26 1.466(2) . ?
C22 C23 1.378(2) . ?
C22 H22 0.9500 . ?
C23 C24 1.381(2) . ?
C23 H23 0.9500 . ?
C24 C25 1.384(2) . ?
C24 H24 0.9500 . ?
C25 H25 0.9500 . ?
C26 H26 0.9500 . ?
C27 C28 1.467(2) . ?
C27 H27 0.9500 . ?
C28 C32 1.388(2) . ?
C29 C30 1.381(3) . ?
C29 H29 0.9500 . ?
C30 C31 1.373(3) . ?
C30 H30 0.9500 . ?
C31 C32 1.379(2) . ?
C31 H31 0.9500 . ?
C32 H32 0.9500 . ?

loop_
_geom_torsion_atom_site_label_1
_geom_torsion_atom_site_label_2
_geom_torsion_atom_site_label_3
_geom_torsion_atom_site_label_4
_geom_torsion
_geom_torsion_site_symmetry_1
_geom_torsion_site_symmetry_2
_geom_torsion_site_symmetry_3
_geom_torsion_site_symmetry_4
_geom_torsion_publ_flag
C1 S1 S2 C8 85.90(7) . . . . ?
C26 N4 N5 C27 177.96(13) . . . . ?
S2 S1 C1 C6 -4.31(13) . . . . ?
S2 S1 C1 C2 176.81(10) . . . . ?
C6 C1 C2 C3 0.5(2) . . . . ?
S1 C1 C2 C3 179.47(11) . . . . ?
C6 C1 C2 C7 -178.40(13) . . . . ?
S1 C1 C2 C7 0.52(18) . . . . ?
C1 C2 C3 C4 0.2(2) . . . . ?
C7 C2 C3 C4 179.19(15) . . . . ?
C2 C3 C4 C5 -0.5(3) . . . . ?
C3 C4 C5 C6 0.0(3) . . . . ?
C4 C5 C6 C1 0.8(3) . . . . ?
C2 C1 C6 C5 -1.1(2) . . . . ?
S1 C1 C6 C5 -179.95(12) . . . . ?
C3 C2 C7 O2 174.60(14) . . . . ?
C1 C2 C7 O2 -6.4(2) . . . . ?
C3 C2 C7 O1 -5.8(2) . . . . ?
C1 C2 C7 O1 173.14(13) . . . . ?
S1 S2 C8 C13 -11.60(12) . . . . ?
S1 S2 C8 C9 167.81(10) . . . . ?
C13 C8 C9 C10 1.6(2) . . . . ?
S2 C8 C9 C10 -177.79(10) . . . . ?
C13 C8 C9 C14 -178.64(12) . . . . ?
S2 C8 C9 C14 1.93(18) . . . . ?
C8 C9 C10 C11 -0.7(2) . . . . ?
C14 C9 C10 C11 179.58(13) . . . . ?
C9 C10 C11 C12 -0.5(2) . . . . ?
C10 C11 C12 C13 0.7(2) . . . . ?
C11 C12 C13 C8 0.2(2) . . . . ?
C9 C8 C13 C12 -1.4(2) . . . . ?
S2 C8 C13 C12 178.00(11) . . . . ?
C10 C9 C14 O4 -174.50(15) . . . . ?
C8 C9 C14 O4 5.8(2) . . . . ?
C10 C9 C14 O3 4.9(2) . . . . ?
C8 C9 C14 O3 -174.87(13) . . . . ?
C19 N1 C15 C16 -1.4(2) . . . . ?
C19 N1 C15 C20 177.40(13) . . . . ?
N1 C15 C16 C17 0.5(3) . . . . ?
C20 C15 C16 C17 -178.21(16) . . . . ?
C15 C16 C17 C18 0.4(3) . . . . ?
C16 C17 C18 C19 -0.4(3) . . . . ?
C15 N1 C19 C18 1.4(2) . . . . ?
C17 C18 C19 N1 -0.5(3) . . . . ?
N2 N2 C20 C15 179.74(15) 2_586 . . . ?
N1 C15 C20 N2 -174.47(14) . . . . ?
C16 C15 C20 N2 4.3(2) . . . . ?
C25 N3 C21 C22 -0.4(2) . . . . ?
C25 N3 C21 C26 178.35(12) . . . . ?
N3 C21 C22 C23 -0.8(2) . . . . ?
C26 C21 C22 C23 -179.51(13) . . . . ?
C21 C22 C23 C24 1.7(2) . . . . ?
C22 C23 C24 C25 -1.3(2) . . . . ?
C21 N3 C25 C24 0.7(2) . . . . ?
C23 C24 C25 N3 0.1(2) . . . . ?
N5 N4 C26 C21 177.28(12) . . . . ?
N3 C21 C26 N4 175.78(13) . . . . ?
C22 C21 C26 N4 -5.5(2) . . . . ?
N4 N5 C27 C28 175.90(12) . . . . ?
C29 N6 C28 C32 -2.1(2) . . . . ?
C29 N6 C28 C27 176.66(14) . . . . ?
N5 C27 C28 N6 -162.94(14) . . . . ?
N5 C27 C28 C32 15.8(2) . . . . ?
C28 N6 C29 C30 0.9(3) . . . . ?
N6 C29 C30 C31 0.8(3) . . . . ?
C29 C30 C31 C32 -1.4(2) . . . . ?
C30 C31 C32 C28 0.3(2) . . . . ?
N6 C28 C32 C31 1.5(2) . . . . ?
C27 C28 C32 C31 -177.16(13) . . . . ?
